data_7236872
loop_
_publ_author_name
'Iijima, Kodai'
'Le Gal, Yann'
'Higashino, Toshiki'
'Lorcy, Dominique'
'Mori, Takehiko'

_publ_section_title
;
 Birhodanines and their sulfur analogues for air-stable n-channel organic
 transistors
;
_journal_issue 35
_journal_name_full 'Journal of Materials Chemistry C'
_journal_page_first 9121
_journal_paper_doi 10.1039/C7TC02886E
_journal_volume 5
_journal_year 2017
_chemical_formula_moiety 'C8 H6 N2 O2 S4'
_chemical_formula_sum 'C8 H6 N2 O2 S4'
_chemical_formula_weight 290.39
_space_group_IT_number 2
_space_group_name_Hall '-P 1'
_space_group_name_H-M_alt 'P -1'
_symmetry_cell_setting triclinic
_symmetry_Int_Tables_number 2
_symmetry_space_group_name_Hall '-P 1'
_symmetry_space_group_name_H-M 'P -1'
_atom_sites_solution_hydrogens geom
_atom_sites_solution_primary direct
_atom_sites_solution_secondary difmap
_audit_update_record
;
2017-06-27 deposited with the CCDC.
2017-08-16 downloaded from the CCDC.
;
_cell_angle_alpha 81.629(13)
_cell_angle_beta 80.329(12)
_cell_angle_gamma 84.727(13)
_cell_formula_units_Z 1
_cell_length_a 4.7328(5)
_cell_length_b 5.6266(10)
_cell_length_c 10.8786(16)
_cell_measurement_reflns_used 25
_cell_measurement_temperature 298
_cell_measurement_theta_max 16.99
_cell_measurement_theta_min 15.13
_cell_volume 281.86(7)
_computing_cell_refinement WinAFC
_computing_data_collection WinAFC
_computing_data_reduction WinAFC
_computing_molecular_graphics 'CrystalStructure 4.0'
_computing_publication_material 'CrystalStructure 4.0 (Rigaku, 2010)'
_computing_structure_refinement 'SHELXL97 (Sheldrick, 2008)'
_computing_structure_solution 'Il Milione (Burla, et al., 2007)'
_diffrn_ambient_temperature 298
_diffrn_measured_fraction_theta_full 0.999
_diffrn_measured_fraction_theta_max 0.999
_diffrn_measurement_device_type 'Rigaku AFC7R'
_diffrn_measurement_method \w-2\q
_diffrn_radiation_type 'Mo K\a'
_diffrn_radiation_wavelength 0.71069
_diffrn_reflns_av_R_equivalents 0.0175
_diffrn_reflns_limit_h_max 3
_diffrn_reflns_limit_h_min -6
_diffrn_reflns_limit_k_max 7
_diffrn_reflns_limit_k_min -7
_diffrn_reflns_limit_l_max 15
_diffrn_reflns_limit_l_min -15
_diffrn_reflns_number 2001
_diffrn_reflns_theta_full 29.98
_diffrn_reflns_theta_max 29.98
_diffrn_standards_decay_% -0.136
_diffrn_standards_interval_count 150
_diffrn_standards_number 3
_exptl_absorpt_coefficient_mu 0.826
_exptl_absorpt_correction_T_max 0.984
_exptl_absorpt_correction_T_min 0.948
_exptl_absorpt_correction_type psi-scan
_exptl_absorpt_process_details '(North, Phillips & Mathews, 1968)'
_exptl_crystal_colour orange
_exptl_crystal_density_diffrn 1.711
_exptl_crystal_density_method 'not measured'
_exptl_crystal_description plate
_exptl_crystal_F_000 148.00
_exptl_crystal_size_max 0.240
_exptl_crystal_size_mid 0.060
_exptl_crystal_size_min 0.020
_refine_diff_density_max 0.260
_refine_diff_density_min -0.240
_refine_ls_extinction_method none
_refine_ls_goodness_of_fit_ref 1.001
_refine_ls_hydrogen_treatment constr
_refine_ls_number_parameters 73
_refine_ls_number_reflns 1642
_refine_ls_number_restraints 0
_refine_ls_R_factor_gt 0.0358
_refine_ls_shift/su_max 0.000
_refine_ls_structure_factor_coef Fsqd
_refine_ls_weighting_details 'w = 1/[\s^2^(Fo^2^)+(0.0357P)^2^+0.0756P] where P=(Fo^2^+2Fc^2^)/3'
_refine_ls_weighting_scheme calc
_refine_ls_wR_factor_ref 0.0948
_reflns_number_gt 1086
_reflns_number_total 1642
_reflns_threshold_expression F^2^>2.0\s(F^2^)
_cod_data_source_file c7tc02886e2.cif
_cod_data_source_block KI28
_cod_original_cell_volume 281.86(8)
_cod_database_code 7236872

loop_
_symmetry_equiv_pos_site_id
_symmetry_equiv_pos_as_xyz
1 +X,+Y,+Z
2 -X,-Y,-Z

loop_
_atom_site_label
_atom_site_type_symbol
_atom_site_fract_x
_atom_site_fract_y
_atom_site_fract_z
_atom_site_U_iso_or_equiv
_atom_site_adp_type
_atom_site_occupancy
_atom_site_symmetry_multiplicity
_atom_site_calc_flag
_atom_site_refinement_flags
S1 S 0.87862(12) 0.35240(11) 0.38007(5) 0.04099(17) Uani 1.0 2 d .
S2 S 1.20557(14) 0.53366(13) 0.13174(6) 0.0541(3) Uani 1.0 2 d .
O1 O 0.3426(4) 0.9039(4) 0.38050(17) 0.0567(5) Uani 1.0 2 d .
N1 N 0.7462(5) 0.7622(4) 0.25393(18) 0.0396(5) Uani 1.0 2 d .
C1 C 0.5845(5) 0.5268(4) 0.44427(19) 0.0345(5) Uani 1.0 2 d .
C2 C 0.5358(5) 0.7524(5) 0.3604(2) 0.0397(5) Uani 1.0 2 d .
C3 C 0.9421(5) 0.5689(5) 0.2475(2) 0.0383(5) Uani 1.0 2 d .
C4 C 0.7442(7) 0.9647(5) 0.1533(3) 0.0544(7) Uani 1.0 2 d .
H4A H 0.7284 0.9066 0.0762 0.0652 Uiso 1.0 2 calc R
H4B H 0.9193 1.0441 0.1431 0.0652 Uiso 1.0 2 calc R
H4C H 0.5836 1.0763 0.1746 0.0652 Uiso 1.0 2 calc R

loop_
_atom_site_aniso_label
_atom_site_aniso_U_11
_atom_site_aniso_U_22
_atom_site_aniso_U_33
_atom_site_aniso_U_12
_atom_site_aniso_U_13
_atom_site_aniso_U_23
S1 0.0360(3) 0.0445(4) 0.0368(3) 0.0068(3) 0.0039(3) -0.0038(3)
S2 0.0490(4) 0.0602(5) 0.0455(4) -0.0036(3) 0.0166(3) -0.0095(3)
O1 0.0547(11) 0.0510(11) 0.0510(11) 0.0165(9) 0.0106(9) 0.0030(8)
N1 0.0406(10) 0.0411(11) 0.0334(10) -0.0037(8) 0.0019(8) -0.0009(8)
C1 0.0290(10) 0.0393(12) 0.0329(11) 0.0014(9) -0.0010(9) -0.0041(9)
C2 0.0389(12) 0.0432(13) 0.0344(12) -0.0001(10) -0.0003(10) -0.0043(10)
C3 0.0346(11) 0.0455(13) 0.0339(11) -0.0059(9) 0.0018(9) -0.0081(9)
C4 0.0647(17) 0.0471(15) 0.0434(14) -0.0033(13) 0.0053(13) 0.0040(12)

loop_
_atom_type_symbol
_atom_type_description
_atom_type_scat_dispersion_real
_atom_type_scat_dispersion_imag
_atom_type_scat_source
C C 0.0033 0.0016
;
International Tables for Crystallography
(1992, Vol. C, Tables 4.2.6.8 and 6.1.1.4)
;
H H 0.0000 0.0000
;
International Tables for Crystallography
(1992, Vol. C, Table 6.1.1.4)
;
N N 0.0061 0.0033
;
International Tables for Crystallography
(1992, Vol. C, Tables 4.2.6.8 and 6.1.1.4)
;
O O 0.0106 0.0060
;
International Tables for Crystallography
(1992, Vol. C, Tables 4.2.6.8 and 6.1.1.4)
;
S S 0.1246 0.1234
;
International Tables for Crystallography
(1992, Vol. C, Tables 4.2.6.8 and 6.1.1.4)
;

loop_
_geom_angle_atom_site_label_1
_geom_angle_atom_site_label_2
_geom_angle_atom_site_label_3
_geom_angle
_geom_angle_publ_flag
_geom_angle_site_symmetry_1
_geom_angle_site_symmetry_3
C1 S1 C3 91.28(10) yes . .
C2 N1 C3 116.25(19) yes . .
C2 N1 C4 120.8(2) yes . .
C3 N1 C4 122.86(19) yes . .
S1 C1 C1 126.69(17) yes . 2_666
S1 C1 C2 111.33(15) yes . .
C1 C1 C2 121.99(19) yes 2_666 .
O1 C2 N1 125.3(2) yes . .
O1 C2 C1 125.2(2) yes . .
N1 C2 C1 109.41(19) yes . .
S1 C3 S2 122.40(14) yes . .
S1 C3 N1 111.71(15) yes . .
S2 C3 N1 125.88(17) yes . .

loop_
_geom_bond_atom_site_label_1
_geom_bond_atom_site_label_2
_geom_bond_distance
_geom_bond_publ_flag
_geom_bond_site_symmetry_2
S1 C1 1.735(2) yes .
S1 C3 1.751(3) yes .
S2 C3 1.637(3) yes .
O1 C2 1.206(3) yes .
N1 C2 1.393(3) yes .
N1 C3 1.364(3) yes .
N1 C4 1.461(3) yes .
C1 C1 1.347(3) yes 2_666
C1 C2 1.476(3) yes .
